data_1534803
loop_
_publ_author_name
'Balashov, V.L.'
'Kharlanov, A.A.'
'Kondratov, O.I.'
'Fomichev, V.V.'

_publ_section_title
;
 Model of crystal structure and analysis of oscillation in Ba3WO6
;
_journal_name_full 'Zhurnal Neorganicheskoi Khimii'
_journal_page_first 456
_journal_page_last 459
_journal_volume 36
_journal_year 1991
_chemical_formula_sum 'Ba3 O6 W'
_chemical_name_systematic 'Ba3 W O6'
_space_group_IT_number 1
_symmetry_space_group_name_Hall 'P 1'
_symmetry_space_group_name_H-M 'P 1'
_cell_angle_alpha 90.02
_cell_angle_beta 89.98
_cell_angle_gamma 90.04
_cell_formula_units_Z 2
_cell_length_a 6.1072
_cell_length_b 6.1071
_cell_length_c 8.671
_cell_volume 323.405
_citation_journal_id_ASTM ZNOKAQ
_cod_data_source_file Balashov_ZNOKAQ_1991_1097.cif
_cod_data_source_block Ba3O6W1
_cod_original_cell_volume 323.4046
_cod_original_formula_sum 'Ba3 O6 W1'
_cod_database_code 1534803

loop_
_symmetry_equiv_pos_as_xyz
x,y,z

loop_
_atom_site_label
_atom_site_type_symbol
_atom_site_fract_x
_atom_site_fract_y
_atom_site_fract_z
_atom_site_occupancy
_atom_site_U_iso_or_equiv
O1 O-2 0.768 0.673 0.272 1 0.0
Ba3 Ba+2 0.01 0.96 0.487 1 0.0
O4 O-2 0.982 0.398 0.467 1 0.0
O3 O-2 0.795 0.262 0.325 1 0.0
Ba7 Ba+2 0.54 0.012 0.25 0.5 0.0
O6 O-2 0.23 0.66 0.296 1 0.0
O5 O-2 0.236 0.259 0.255 1 0.0
Ba8 Ba+2 0.558 0.909 0.276 0.5 0.0
O9 O-2 0.488 0.96 0.989 1 0.0
Ba4 Ba+2 0.505 0.481 0.028 1 0.0
Ba6 Ba+2 0.052 0.546 0.758 0.5 0.0
O2 O-2 0.991 0.461 0.031 1 0.0
O11 O-2 0.706 0.752 0.78 1 0.0
Ba5 Ba+2 0.031 0.414 0.729 0.5 0.0
O12 O-2 0.708 0.187 0.762 1 0.0
O7 O-2 0.314 0.228 0.768 1 0.0
O8 O-2 0.277 0.737 0.76 1 0.0
Ba2 Ba+2 0.528 0.44 0.516 1 0.0
W2 W+6 0.484 0.966 0.767 1 0.0
W1 W+6 -0.001 0.465 0.25 1 0.0
O10 O-2 0.503 0.926 0.552 1 0.0
Ba1 Ba+2 0 0 0 1 0.0
